data_7007978
loop_
_publ_author_name
'Britovsek, George J. P.'
'England, Jason'
'Spitzmesser, Stefan K.'
'White, Andrew J. P.'
'Williams, David J.'

_publ_section_title
;
 Synthesis of iron(II), manganese(II) cobalt(II) and ruthenium(II)
 complexes containing tridentate nitrogen ligands and their application
 in the catalytic oxidation of alkanes.
;
_journal_issue 5
_journal_name_full 'Dalton transactions (Cambridge, England : 2003)'
_journal_page_first 945
_journal_page_last 955
_journal_paper_doi 10.1039/b414813d
_journal_year 2005
_chemical_formula_moiety '[Fe(1)(OTf)2]'
_chemical_formula_sum 'C36 H45 Cl2 F6 Fe N3 O6 S2'
_chemical_formula_weight 920.62
_chemical_name_systematic
;
?
;
_space_group_IT_number 33
_symmetry_cell_setting orthorhombic
_symmetry_space_group_name_Hall 'P 2c -2n'
_symmetry_space_group_name_H-M 'P n a 21'
_atom_sites_solution_hydrogens geom
_atom_sites_solution_primary direct
_atom_sites_solution_secondary difmap
_audit_creation_method SHELXL
_cell_angle_alpha 90.00
_cell_angle_beta 90.00
_cell_angle_gamma 90.00
_cell_formula_units_Z 4
_cell_length_a 26.783(3)
_cell_length_b 9.0389(11)
_cell_length_c 17.712(2)
_cell_measurement_reflns_used 31
_cell_measurement_temperature 293(2)
_cell_measurement_theta_max 12.49
_cell_measurement_theta_min 3.95
_cell_volume 4287.9(9)
_computing_cell_refinement 'Siemens XSCANS'
_computing_data_collection 'Siemens XSCANS'
_computing_data_reduction 'Siemens SHELXTL'
_computing_molecular_graphics 'Siemens SHELXTL'
_computing_publication_material 'Siemens SHELXTL'
_computing_structure_refinement 'SHELXL-93 (Sheldrick, 1993)'
_computing_structure_solution 'SHELXS-86 (Sheldrick, 1990)'
_diffrn_ambient_temperature 293(2)
_diffrn_measurement_device 'Siemens P4'
_diffrn_measurement_method '\w scans'
_diffrn_radiation_monochromator graphite
_diffrn_radiation_source 'fine-focus sealed tube'
_diffrn_radiation_type MoK\a
_diffrn_radiation_wavelength 0.71073
_diffrn_reflns_av_R_equivalents 0.0000
_diffrn_reflns_av_sigmaI/netI 0.0678
_diffrn_reflns_limit_h_max 31
_diffrn_reflns_limit_h_min 0
_diffrn_reflns_limit_k_max 10
_diffrn_reflns_limit_k_min 0
_diffrn_reflns_limit_l_max 21
_diffrn_reflns_limit_l_min 0
_diffrn_reflns_number 3864
_diffrn_reflns_theta_max 24.99
_diffrn_reflns_theta_min 1.91
_diffrn_standards_decay_% 42.75
_diffrn_standards_interval_count 97
_diffrn_standards_number 3
_exptl_absorpt_coefficient_mu 0.645
_exptl_absorpt_correction_T_max 0.6920
_exptl_absorpt_correction_T_min 0.6267
_exptl_absorpt_correction_type Ellipsoidal
_exptl_crystal_colour Orange/red
_exptl_crystal_density_diffrn 1.426
_exptl_crystal_description blocks
_exptl_crystal_F_000 1904
_exptl_crystal_size_max 0.80
_exptl_crystal_size_mid 0.67
_exptl_crystal_size_min 0.37
_refine_diff_density_max 0.298
_refine_diff_density_min -0.340
_refine_diff_density_rms 0.053
_refine_ls_abs_structure_details 'Flack H D (1983), Acta Cryst. A39, 876-881'
_refine_ls_abs_structure_Flack -0.02(3)
_refine_ls_extinction_coef 0.0002(2)
_refine_ls_extinction_expression Fc^*^=kFc[1+0.001xFc^2^\l^3^/sin(2\q)]^-1/4^
_refine_ls_extinction_method SHELXL
_refine_ls_goodness_of_fit_all 1.025
_refine_ls_goodness_of_fit_obs 1.102
_refine_ls_matrix_type full
_refine_ls_number_parameters 506
_refine_ls_number_reflns 3553
_refine_ls_number_restraints 1
_refine_ls_restrained_S_all 1.050
_refine_ls_restrained_S_obs 1.101
_refine_ls_R_factor_all 0.0845
_refine_ls_R_factor_obs 0.0492
_refine_ls_shift/esd_max 0.000
_refine_ls_shift/esd_mean 0.000
_refine_ls_structure_factor_coef Fsqd
_refine_ls_weighting_details 'w=1/[\s^2^(Fo^2^)+(0.0541P)^2^+0.0000P] where P=(Fo^2^+2Fc^2^)/3'
_refine_ls_weighting_scheme calc
_refine_ls_wR_factor_all 0.1231
_refine_ls_wR_factor_obs 0.1045
_reflns_number_observed 2693
_reflns_number_total 3864
_reflns_observed_criterion >2sigma(I)
_cod_data_source_file b414813d.txt
_cod_data_source_block '[Fe(1)(OTf)2]'
_cod_depositor_comments
;
The following automatic conversions were performed:
'_symmetry_cell_setting' value 'Orthorhombic' changed to 'orthorhombic'
according to '/home/saulius/struct/CIF-dictionaries/cif_core.dic'
dictionary named 'cif_core.dic' version 2.4.1 from 2010-06-29.

Automatic conversion script
Id: cif_fix_enum 1527 2010-12-29 10:47:43Z saulius 

The following automatic conversions were performed:

'_refine_ls_weighting_scheme' value 'calc
w=1/[\s^2^(Fo^2^)+(0.0541P)^2^+0.0000P] where P=(Fo^2^+2Fc^2^)/3' was
changed to 'calc'. New tag '_refine_ls_weighting_details' was
created. The value of the new tag was set to
'w=1/[\s^2^(Fo^2^)+(0.0541P)^2^+0.0000P] where P=(Fo^2^+2Fc^2^)/3'.

Automatic conversion script
Id: cif_fix_values 3143 2015-03-26 13:38:13Z robertas 
;
_cod_original_cell_volume 4288.0(8)
_cod_original_sg_symbol_H-M Pna2(1)
_cod_original_formula_sum 'C36 H45 N3 O6 F6 S2 Cl2 Fe'
_cod_database_code 7007978

loop_
_symmetry_equiv_pos_as_xyz
'x, y, z'
'-x, -y, z+1/2'
'x+1/2, -y+1/2, z'
'-x+1/2, y+1/2, z+1/2'

loop_
_atom_site_aniso_label
_atom_site_aniso_U_11
_atom_site_aniso_U_22
_atom_site_aniso_U_33
_atom_site_aniso_U_23
_atom_site_aniso_U_13
_atom_site_aniso_U_12
Fe 0.0445(4) 0.0322(3) 0.0415(3) 0.0032(5) -0.0036(6) -0.0059(5)
N1 0.046(3) 0.029(3) 0.042(3) 0.002(2) -0.002(2) -0.003(2)
C2 0.047(4) 0.041(4) 0.043(3) 0.006(3) 0.004(3) -0.001(3)
C3 0.072(5) 0.040(4) 0.050(4) 0.009(3) -0.003(3) -0.009(4)
C4 0.068(5) 0.047(4) 0.076(5) 0.006(4) 0.009(4) -0.022(4)
C5 0.055(4) 0.040(3) 0.059(4) 0.001(5) -0.007(4) -0.012(3)
C6 0.040(3) 0.032(3) 0.047(4) -0.008(3) 0.005(3) -0.005(3)
C7 0.061(4) 0.045(4) 0.040(3) -0.003(3) -0.009(3) 0.004(4)
N7 0.052(3) 0.047(4) 0.046(3) -0.001(3) -0.009(3) -0.002(3)
C8 0.086(6) 0.062(6) 0.084(6) 0.027(5) -0.028(5) -0.002(5)
C9 0.041(3) 0.054(4) 0.038(3) -0.010(3) -0.009(3) 0.004(3)
N9 0.044(3) 0.040(3) 0.035(3) 0.000(2) -0.001(2) -0.002(2)
C10 0.088(6) 0.059(5) 0.064(5) -0.003(5) -0.021(5) -0.011(5)
C11 0.055(4) 0.047(5) 0.049(4) 0.005(3) -0.020(3) -0.004(3)
C12 0.068(5) 0.063(5) 0.060(5) -0.004(4) -0.021(4) -0.003(4)
C13 0.074(6) 0.070(6) 0.071(5) -0.015(5) -0.023(5) -0.006(5)
C14 0.072(6) 0.078(6) 0.101(7) 0.007(6) -0.035(6) -0.022(5)
C15 0.046(4) 0.105(9) 0.091(6) -0.002(7) -0.007(4) -0.016(5)
C16 0.054(5) 0.079(6) 0.065(5) -0.001(5) -0.012(4) 0.006(5)
C17 0.068(6) 0.101(8) 0.085(6) -0.021(7) -0.013(5) -0.007(6)
C18 0.167(14) 0.101(10) 0.093(8) -0.003(8) 0.001(9) 0.028(10)
C19 0.206(18) 0.145(16) 0.123(11) 0.000(12) 0.077(12) -0.018(15)
C20 0.047(4) 0.112(8) 0.133(9) -0.049(9) 0.006(7) -0.007(5)
C21 0.215(19) 0.096(10) 0.148(16) -0.034(10) 0.048(13) -0.031(12)
C22 0.160(14) 0.166(17) 0.096(9) -0.032(11) 0.033(10) 0.005(13)
C23 0.055(4) 0.038(4) 0.034(3) -0.003(3) -0.009(3) -0.003(3)
C24 0.064(4) 0.052(4) 0.040(3) -0.003(4) 0.004(3) -0.002(4)
C25 0.074(5) 0.096(7) 0.058(4) 0.027(5) 0.004(4) -0.003(6)
C26 0.084(6) 0.094(7) 0.058(5) 0.037(5) 0.001(4) 0.001(6)
C27 0.079(6) 0.062(5) 0.069(5) 0.019(5) -0.022(5) 0.009(5)
C28 0.069(5) 0.055(5) 0.052(4) -0.004(4) -0.018(4) 0.003(4)
C29 0.066(5) 0.083(7) 0.052(4) 0.008(5) 0.013(4) 0.009(5)
C30 0.078(6) 0.134(12) 0.106(8) 0.031(9) 0.025(6) 0.014(7)
C31 0.129(10) 0.077(8) 0.125(10) -0.010(8) -0.020(9) 0.028(8)
C32 0.072(6) 0.073(6) 0.059(5) 0.003(5) -0.006(4) 0.022(5)
C33 0.055(6) 0.148(13) 0.119(9) 0.035(10) -0.006(6) 0.008(7)
C34 0.115(10) 0.084(8) 0.131(11) -0.031(8) 0.025(8) 0.018(7)
S1 0.0678(12) 0.0512(10) 0.0548(10) 0.0029(11) 0.0168(10) 0.0032(10)
O11 0.064(3) 0.062(4) 0.065(3) 0.001(3) 0.016(3) 0.006(3)
O12 0.111(6) 0.070(4) 0.072(4) -0.016(4) 0.024(4) -0.005(4)
O13 0.084(4) 0.073(5) 0.084(4) 0.024(4) 0.017(4) 0.009(4)
C35 0.085(7) 0.075(7) 0.078(6) 0.007(6) 0.019(5) 0.013(6)
F11 0.080(4) 0.129(6) 0.145(6) 0.020(5) 0.052(4) 0.002(4)
F12 0.103(5) 0.141(7) 0.124(6) -0.029(6) -0.008(4) -0.036(5)
F13 0.088(4) 0.148(7) 0.161(8) 0.058(6) 0.009(5) 0.034(5)
S2 0.0746(14) 0.0588(13) 0.096(2) 0.0205(14) -0.0184(12) -0.0246(12)
O21 0.086(4) 0.054(4) 0.088(4) 0.016(4) 0.009(4) -0.028(3)
O22 0.052(4) 0.105(7) 0.286(15) 0.047(9) -0.008(6) -0.016(4)
O23 0.282(15) 0.109(8) 0.075(5) -0.003(5) -0.054(8) -0.037(9)
C36 0.097(7) 0.052(6) 0.078(6) 0.000(5) 0.013(5) 0.005(5)
F21 0.262(13) 0.064(5) 0.225(11) 0.042(6) -0.100(11) -0.033(6)
F22 0.119(7) 0.222(12) 0.212(11) 0.018(10) 0.029(7) 0.090(8)
F23 0.184(8) 0.115(6) 0.080(4) 0.019(5) -0.006(5) 0.002(6)
C40 0.079(6) 0.190(15) 0.117(9) -0.054(12) 0.023(8) -0.012(8)
Cl1 0.091(2) 0.190(4) 0.167(3) -0.014(4) 0.000(3) 0.011(3)
Cl2 0.125(3) 0.174(5) 0.217(5) -0.034(4) 0.030(4) -0.008(3)

loop_
_atom_site_label
_atom_site_type_symbol
_atom_site_fract_x
_atom_site_fract_y
_atom_site_fract_z
_atom_site_U_iso_or_equiv
_atom_site_thermal_displace_type
_atom_site_occupancy
_atom_site_calc_flag
_atom_site_refinement_flags
_atom_site_disorder_group
Fe Fe 0.86722(3) 0.25139(13) 0.92826(6) 0.0394(2) Uani 1 d . .
N1 N 0.8394(2) 0.0389(6) 0.9469(3) 0.0389(13) Uani 1 d . .
C2 C 0.8538(3) -0.0334(8) 1.0089(4) 0.044(2) Uani 1 d . .
C3 C 0.8268(3) -0.1551(9) 1.0337(4) 0.054(2) Uani 1 d . .
H3A H 0.8371(3) -0.2076(9) 1.0761(4) 0.065 Uiso 1 calc R .
C4 C 0.7849(3) -0.1970(10) 0.9949(5) 0.064(2) Uani 1 d . .
H4A H 0.7657(3) -0.2759(10) 1.0119(5) 0.076 Uiso 1 calc R .
C5 C 0.7715(3) -0.1219(7) 0.9309(5) 0.052(2) Uani 1 d . .
H5A H 0.7431(3) -0.1494(7) 0.9041(5) 0.062 Uiso 1 calc R .
C6 C 0.8005(2) -0.0050(7) 0.9068(4) 0.040(2) Uani 1 d . .
C7 C 0.8996(3) 0.0276(9) 1.0436(4) 0.049(2) Uani 1 d . .
N7 N 0.9153(2) 0.1504(7) 1.0163(4) 0.0481(14) Uani 1 d . .
C8 C 0.9259(4) -0.0623(11) 1.1032(6) 0.077(3) Uani 1 d . .
H8A H 0.9229(4) -0.1656(11) 1.0913(6) 0.116 Uiso 1 d R .
H8B H 0.9109(4) -0.0434(11) 1.1515(6) 0.116 Uiso 1 d R .
H8C H 0.9605(4) -0.0353(11) 1.1047(6) 0.116 Uiso 1 d R .
C9 C 0.7939(3) 0.0798(9) 0.8346(4) 0.044(2) Uani 1 d . .
N9 N 0.8197(2) 0.1965(6) 0.8280(3) 0.0395(13) Uani 1 d . .
C10 C 0.7592(4) 0.0145(11) 0.7760(5) 0.070(2) Uani 1 d . .
H10A H 0.7254(4) 0.0208(11) 0.7936(5) 0.105 Uiso 1 d R .
H10B H 0.7678(4) -0.0873(11) 0.7676(5) 0.105 Uiso 1 d R .
H10C H 0.7624(4) 0.0685(11) 0.7296(5) 0.105 Uiso 1 d R .
C11 C 0.9631(3) 0.2091(8) 1.0422(4) 0.051(2) Uani 1 d . .
C12 C 0.9650(3) 0.3052(11) 1.1042(5) 0.064(2) Uani 1 d . .
C13 C 1.0120(4) 0.3574(12) 1.1247(5) 0.072(2) Uani 1 d . .
H13A H 1.0147(4) 0.4195(12) 1.1664(5) 0.086 Uiso 1 calc R .
C14 C 1.0546(4) 0.3203(12) 1.0855(7) 0.084(3) Uani 1 d . .
H14A H 1.0855(4) 0.3576(12) 1.1001(7) 0.101 Uiso 1 calc R .
C15 C 1.0509(3) 0.2283(14) 1.0251(6) 0.081(3) Uani 1 d . .
H15A H 1.0798(3) 0.2016(14) 0.9994(6) 0.097 Uiso 1 calc R .
C16 C 1.0049(3) 0.1721(12) 0.9999(5) 0.066(2) Uani 1 d . .
C17 C 0.9190(4) 0.3497(15) 1.1477(6) 0.085(3) Uani 1 d . .
H17A H 0.8897(4) 0.3176(15) 1.1189(6) 0.102 Uiso 1 calc R .
C18 C 0.9152(7) 0.5149(16) 1.1595(8) 0.120(5) Uani 1 d . .
H18A H 0.8854(7) 0.5370(16) 1.1874(8) 0.180 Uiso 1 calc R .
H18B H 0.9140(7) 0.5637(16) 1.1114(8) 0.180 Uiso 1 calc R .
H18C H 0.9437(7) 0.5490(16) 1.1872(8) 0.180 Uiso 1 calc R .
C19 C 0.9178(8) 0.2704(22) 1.2254(9) 0.158(7) Uani 1 d . .
H19A H 0.8884(8) 0.2996(22) 1.2525(9) 0.237 Uiso 1 calc R .
H19B H 0.9469(8) 0.2972(22) 1.2539(9) 0.237 Uiso 1 calc R .
H19C H 0.9174(8) 0.1652(22) 1.2178(9) 0.237 Uiso 1 calc R .
C20 C 1.0030(3) 0.0734(13) 0.9304(9) 0.097(4) Uani 1 d . .
H20A H 0.9684(3) 0.0705(13) 0.9128(9) 0.117 Uiso 1 calc R .
C21 C 1.0179(7) -0.0836(17) 0.9527(10) 0.153(8) Uani 1 d . .
H21A H 0.9973(7) -0.1165(17) 0.9937(10) 0.230 Uiso 1 calc R .
H21B H 1.0523(7) -0.0846(17) 0.9682(10) 0.230 Uiso 1 calc R .
H21C H 1.0136(7) -0.1484(17) 0.9102(10) 0.230 Uiso 1 calc R .
C22 C 1.0351(7) 0.1282(22) 0.8657(8) 0.140(6) Uani 1 d . .
H22A H 1.0323(7) 0.0613(22) 0.8238(8) 0.211 Uiso 1 calc R .
H22B H 1.0693(7) 0.1333(22) 0.8817(8) 0.211 Uiso 1 calc R .
H22C H 1.0241(7) 0.2249(22) 0.8506(8) 0.211 Uiso 1 calc R .
C23 C 0.8190(3) 0.2804(8) 0.7586(4) 0.042(2) Uani 1 d . .
C24 C 0.8595(3) 0.2627(10) 0.7089(3) 0.052(2) Uani 1 d . .
C25 C 0.8594(4) 0.3417(13) 0.6417(5) 0.076(3) Uani 1 d . .
H25A H 0.8860(4) 0.3321(13) 0.6083(5) 0.091 Uiso 1 calc R .
C26 C 0.8204(4) 0.4338(13) 0.6242(5) 0.079(3) Uani 1 d . .
H26A H 0.8204(4) 0.4854(13) 0.5787(5) 0.095 Uiso 1 calc R .
C27 C 0.7815(4) 0.4497(11) 0.6732(5) 0.070(2) Uani 1 d . .
H27A H 0.7555(4) 0.5128(11) 0.6604(5) 0.084 Uiso 1 calc R .
C28 C 0.7795(3) 0.3754(10) 0.7414(4) 0.059(2) Uani 1 d . .
C29 C 0.9022(3) 0.1580(12) 0.7257(5) 0.067(2) Uani 1 d . .
H29A H 0.9026(3) 0.1395(12) 0.7802(5) 0.080 Uiso 1 calc R .
C30 C 0.9527(4) 0.2249(18) 0.7039(8) 0.106(4) Uani 1 d . .
H30A H 0.9789(4) 0.1557(18) 0.7152(8) 0.159 Uiso 1 calc R .
H30B H 0.9580(4) 0.3145(18) 0.7319(8) 0.159 Uiso 1 calc R .
H30C H 0.9530(4) 0.2466(18) 0.6508(8) 0.159 Uiso 1 calc R .
C31 C 0.8946(6) 0.0090(14) 0.6856(9) 0.110(4) Uani 1 d . .
H31A H 0.9221(6) -0.0555(14) 0.6971(9) 0.165 Uiso 1 calc R .
H31B H 0.8929(6) 0.0246(14) 0.6321(9) 0.165 Uiso 1 calc R .
H31C H 0.8641(6) -0.0354(14) 0.7028(9) 0.165 Uiso 1 calc R .
C32 C 0.7356(4) 0.4013(12) 0.7945(5) 0.068(2) Uani 1 d . .
H32A H 0.7384(4) 0.3316(12) 0.8367(5) 0.082 Uiso 1 calc R .
C33 C 0.6858(4) 0.3750(18) 0.7557(8) 0.107(5) Uani 1 d . .
H33A H 0.6848(4) 0.2759(18) 0.7362(8) 0.161 Uiso 1 calc R .
H33B H 0.6820(4) 0.4440(18) 0.7149(8) 0.161 Uiso 1 calc R .
H33C H 0.6592(4) 0.3884(18) 0.7913(8) 0.161 Uiso 1 calc R .
C34 C 0.7384(5) 0.5558(14) 0.8257(9) 0.110(4) Uani 1 d . .
H34A H 0.7701(5) 0.5700(14) 0.8500(9) 0.165 Uiso 1 calc R .
H34B H 0.7121(5) 0.5702(14) 0.8618(9) 0.165 Uiso 1 calc R .
H34C H 0.7348(5) 0.6258(14) 0.7853(9) 0.165 Uiso 1 calc R .
S1 S 0.78875(8) 0.3595(3) 1.05840(12) 0.0579(5) Uani 1 d . .
O11 O 0.8134(2) 0.3722(7) 0.9860(3) 0.0637(15) Uani 1 d . .
O12 O 0.7899(3) 0.4935(8) 1.1008(4) 0.085(2) Uani 1 d . .
O13 O 0.8006(3) 0.2255(8) 1.0978(4) 0.081(2) Uani 1 d . .
C35 C 0.7241(4) 0.3367(13) 1.0321(6) 0.079(3) Uani 1 d . .
F11 F 0.6964(3) 0.3107(9) 1.0914(5) 0.118(3) Uani 1 d . .
F12 F 0.7181(3) 0.2240(10) 0.9868(5) 0.123(3) Uani 1 d . .
F13 F 0.7066(3) 0.4561(11) 0.9977(5) 0.132(3) Uani 1 d . .
S2 S 0.93821(10) 0.5391(3) 0.8972(2) 0.0763(7) Uani 1 d . .
O21 O 0.9127(3) 0.4003(7) 0.8842(4) 0.076(2) Uani 1 d . .
O22 O 0.9856(3) 0.5401(11) 0.8681(9) 0.148(5) Uani 1 d . .
O23 O 0.9305(6) 0.5974(12) 0.9696(5) 0.155(5) Uani 1 d . .
C36 C 0.9048(4) 0.6637(11) 0.8391(6) 0.076(3) Uani 1 d . .
F21 F 0.9221(5) 0.7959(9) 0.8415(7) 0.183(6) Uani 1 d . .
F22 F 0.8577(4) 0.6666(15) 0.8542(7) 0.184(5) Uani 1 d . .
F23 F 0.9042(4) 0.6197(10) 0.7668(4) 0.126(3) Uani 1 d . .
C40 C 0.6003(4) -0.0741(19) 0.9216(9) 0.129(5) Uani 1 d . .
H40A H 0.5880(4) -0.0415(19) 0.9704(9) 0.154 Uiso 1 calc R .
H40B H 0.5717(4) -0.0988(19) 0.8905(9) 0.154 Uiso 1 calc R .
Cl1 Cl 0.63629(13) -0.2284(7) 0.9337(4) 0.149(2) Uani 1 d . .
Cl2 Cl 0.6332(2) 0.0701(7) 0.8794(4) 0.172(2) Uani 1 d . .

loop_
_atom_type_symbol
_atom_type_description
_atom_type_scat_dispersion_real
_atom_type_scat_dispersion_imag
_atom_type_scat_source
C C 0.0033 0.0016 'International Tables Vol C Tables 4.2.6.8 and 6.1.1.4'
H H 0.0000 0.0000 'International Tables Vol C Tables 4.2.6.8 and 6.1.1.4'
N N 0.0061 0.0033 'International Tables Vol C Tables 4.2.6.8 and 6.1.1.4'
O O 0.0106 0.0060 'International Tables Vol C Tables 4.2.6.8 and 6.1.1.4'
F F 0.0171 0.0103 'International Tables Vol C Tables 4.2.6.8 and 6.1.1.4'
S S 0.1246 0.1234 'International Tables Vol C Tables 4.2.6.8 and 6.1.1.4'
Cl Cl 0.1484 0.1585 'International Tables Vol C Tables 4.2.6.8 and 6.1.1.4'
Fe Fe 0.3463 0.8444 'International Tables Vol C Tables 4.2.6.8 and 6.1.1.4'

loop_
_geom_angle_atom_site_label_1
_geom_angle_atom_site_label_2
_geom_angle_atom_site_label_3
_geom_angle
_geom_angle_site_symmetry_1
_geom_angle_site_symmetry_3
_geom_angle_publ_flag
O21 Fe O11 105.3(3) . . ?
O21 Fe N1 155.5(3) . . ?
O11 Fe N1 99.1(2) . . ?
O21 Fe N7 101.5(3) . . ?
O11 Fe N7 105.9(2) . . ?
N1 Fe N7 73.6(2) . . ?
O21 Fe N9 100.9(3) . . ?
O11 Fe N9 96.4(2) . . ?
N1 Fe N9 73.6(2) . . ?
N7 Fe N9 142.7(2) . . ?
C6 N1 C2 121.6(6) . . ?
C6 N1 Fe 118.2(4) . . ?
C2 N1 Fe 118.5(5) . . ?
N1 C2 C3 119.9(7) . . ?
N1 C2 C7 113.5(6) . . ?
C3 C2 C7 126.6(6) . . ?
C4 C3 C2 119.1(7) . . ?
C5 C4 C3 119.6(7) . . ?
C4 C5 C6 119.3(7) . . ?
N1 C6 C5 120.4(6) . . ?
N1 C6 C9 113.4(6) . . ?
C5 C6 C9 126.1(7) . . ?
N7 C7 C2 116.0(6) . . ?
N7 C7 C8 125.3(7) . . ?
C2 C7 C8 118.5(7) . . ?
C7 N7 C11 119.0(6) . . ?
C7 N7 Fe 115.5(5) . . ?
C11 N7 Fe 125.4(5) . . ?
N9 C9 C6 116.1(6) . . ?
N9 C9 C10 126.6(7) . . ?
C6 C9 C10 117.2(7) . . ?
C9 N9 C23 120.6(6) . . ?
C9 N9 Fe 114.9(5) . . ?
C23 N9 Fe 124.4(4) . . ?
C16 C11 C12 122.8(7) . . ?
C16 C11 N7 116.8(7) . . ?
C12 C11 N7 120.3(7) . . ?
C13 C12 C11 116.7(9) . . ?
C13 C12 C17 120.9(9) . . ?
C11 C12 C17 122.4(8) . . ?
C14 C13 C12 122.3(9) . . ?
C15 C14 C13 119.1(9) . . ?
C14 C15 C16 122.4(10) . . ?
C11 C16 C15 116.7(8) . . ?
C11 C16 C20 123.5(8) . . ?
C15 C16 C20 119.8(8) . . ?
C12 C17 C18 113.0(11) . . ?
C12 C17 C19 110.3(11) . . ?
C18 C17 C19 109.4(12) . . ?
C22 C20 C16 113.7(10) . . ?
C22 C20 C21 110.6(12) . . ?
C16 C20 C21 109.1(13) . . ?
C28 C23 C24 121.2(7) . . ?
C28 C23 N9 121.2(7) . . ?
C24 C23 N9 117.5(6) . . ?
C25 C24 C23 118.4(8) . . ?
C25 C24 C29 119.4(7) . . ?
C23 C24 C29 122.1(7) . . ?
C26 C25 C24 120.6(9) . . ?
C27 C26 C25 120.0(8) . . ?
C26 C27 C28 122.4(8) . . ?
C27 C28 C23 117.4(8) . . ?
C27 C28 C32 119.6(8) . . ?
C23 C28 C32 123.0(7) . . ?
C24 C29 C30 111.8(9) . . ?
C24 C29 C31 111.0(8) . . ?
C30 C29 C31 110.3(10) . . ?
C34 C32 C33 110.8(10) . . ?
C34 C32 C28 109.3(9) . . ?
C33 C32 C28 112.0(8) . . ?
O12 S1 O13 117.2(4) . . ?
O12 S1 O11 112.9(4) . . ?
O13 S1 O11 113.4(4) . . ?
O12 S1 C35 104.7(5) . . ?
O13 S1 C35 104.0(5) . . ?
O11 S1 C35 102.5(4) . . ?
S1 O11 Fe 135.3(4) . . ?
F12 C35 F11 106.4(10) . . ?
F12 C35 F13 108.0(10) . . ?
F11 C35 F13 108.3(9) . . ?
F12 C35 S1 111.5(7) . . ?
F11 C35 S1 110.9(8) . . ?
F13 C35 S1 111.4(9) . . ?
O22 S2 O23 118.5(9) . . ?
O22 S2 O21 112.6(6) . . ?
O23 S2 O21 113.7(6) . . ?
O22 S2 C36 104.2(6) . . ?
O23 S2 C36 102.6(6) . . ?
O21 S2 C36 102.8(5) . . ?
S2 O21 Fe 145.0(5) . . ?
F21 C36 F22 109.1(12) . . ?
F21 C36 F23 108.2(11) . . ?
F22 C36 F23 101.1(11) . . ?
F21 C36 S2 113.1(9) . . ?
F22 C36 S2 112.7(9) . . ?
F23 C36 S2 111.9(8) . . ?
Cl1 C40 Cl2 112.3(7) . . ?

loop_
_geom_bond_atom_site_label_1
_geom_bond_atom_site_label_2
_geom_bond_distance
_geom_bond_site_symmetry_2
_geom_bond_publ_flag
Fe O21 1.976(6) . ?
Fe O11 2.077(6) . ?
Fe N1 2.087(5) . ?
Fe N7 2.219(6) . ?
Fe N9 2.241(5) . ?
N1 C6 1.321(8) . ?
N1 C2 1.335(9) . ?
C2 C3 1.387(11) . ?
C2 C7 1.478(10) . ?
C3 C4 1.370(12) . ?
C4 C5 1.369(13) . ?
C5 C6 1.379(9) . ?
C6 C9 1.501(10) . ?
C7 N7 1.282(10) . ?
C7 C8 1.507(11) . ?
N7 C11 1.459(9) . ?
C9 N9 1.265(9) . ?
C9 C10 1.513(11) . ?
N9 C23 1.445(9) . ?
C11 C16 1.388(12) . ?
C11 C12 1.401(12) . ?
C12 C13 1.392(13) . ?
C12 C17 1.508(14) . ?
C13 C14 1.38(2) . ?
C14 C15 1.36(2) . ?
C15 C16 1.405(12) . ?
C16 C20 1.52(2) . ?
C17 C18 1.51(2) . ?
C17 C19 1.55(2) . ?
C20 C22 1.52(2) . ?
C20 C21 1.53(2) . ?
C23 C28 1.395(11) . ?
C23 C24 1.406(10) . ?
C24 C25 1.388(12) . ?
C24 C29 1.514(12) . ?
C25 C26 1.371(14) . ?
C26 C27 1.363(13) . ?
C27 C28 1.383(12) . ?
C28 C32 1.525(13) . ?
C29 C30 1.532(15) . ?
C29 C31 1.54(2) . ?
C32 C34 1.50(2) . ?
C32 C33 1.519(15) . ?
S1 O12 1.425(7) . ?
S1 O13 1.433(7) . ?
S1 O11 1.447(6) . ?
S1 C35 1.804(12) . ?
C35 F12 1.307(13) . ?
C35 F11 1.308(12) . ?
C35 F13 1.325(13) . ?
S2 O22 1.371(9) . ?
S2 O23 1.401(11) . ?
S2 O21 1.446(7) . ?
S2 C36 1.769(11) . ?
C36 F21 1.282(13) . ?
C36 F22 1.291(14) . ?
C36 F23 1.341(13) . ?
C40 Cl1 1.71(2) . ?
C40 Cl2 1.74(2) . ?
